data_4333871
loop_
_publ_author_name
'Matthew J. Polinski'
'Evgeny V. Alekseev'
'Victoria R. Darling'
'Justin N. Cross'
'Wulf Depmeier'
'Thomas E. Albrecht-Schmitt'

_publ_section_title
;
 A New Family of Lanthanide Borate Halides with Unusual Coordination and a
 New Neodymium-Containing Cationic Framework
;
_journal_name_full 'Inorganic Chemistry'
_journal_page_first 1965
_journal_page_last 1975
_journal_paper_doi 10.1021/ic302309z
_journal_volume 52
_journal_year 2013
_chemical_formula_moiety Pr[B6O9(OH)2(H2O)2Br]*0.5H2O
_chemical_formula_sum 'B6 Br O13.5 Pr'
_chemical_formula_weight 501.68
_chemical_name_common 'Praseodymium(III) Borate Bromide'
_chemical_name_systematic
; 
 ? 
;
_space_group_IT_number 14
_symmetry_cell_setting monoclinic
_symmetry_space_group_name_Hall '-P 2yn'
_symmetry_space_group_name_H-M 'P 1 21/n 1'
_atom_sites_solution_hydrogens none
_atom_sites_solution_primary direct
_atom_sites_solution_secondary difmap
_audit_creation_method SHELXL-97
_cell_angle_alpha 90.00
_cell_angle_beta 90.153(2)
_cell_angle_gamma 90.00
_cell_formula_units_Z 4
_cell_length_a 8.1346(12)
_cell_length_b 14.819(2)
_cell_length_c 9.8465(15)
_cell_measurement_reflns_used 2732
_cell_measurement_temperature 100(2)
_cell_measurement_theta_max 27.57
_cell_measurement_theta_min 2.48
_cell_volume 1187.0(3)
_computing_cell_refinement 'Smart Saint'
_computing_data_collection Smart
_computing_data_reduction SAINT
_computing_molecular_graphics 'SHELXP-91 (Sheldrick, 1997)'
_computing_publication_material 'SHELXCIF-97 (Sheldrick, 2000)'
_computing_structure_refinement 'SHELXL-97 (Sheldrick, 2008)'
_computing_structure_solution 'SHELXS-97 (Sheldrick, 2008)'
_diffrn_ambient_temperature 100(2)
_diffrn_detector_area_resol_mean 0
_diffrn_measured_fraction_theta_full 0.994
_diffrn_measured_fraction_theta_max 0.994
_diffrn_measurement_device_type 'BRUKER apex II'
_diffrn_measurement_method '0.5 wide w/ exposures'
_diffrn_radiation_monochromator 'Quazar Optics'
_diffrn_radiation_source 'Imus microfocused'
_diffrn_radiation_type MoK\a
_diffrn_radiation_wavelength 0.71073
_diffrn_reflns_av_R_equivalents 0.0367
_diffrn_reflns_av_sigmaI/netI 0.0311
_diffrn_reflns_limit_h_max 10
_diffrn_reflns_limit_h_min -10
_diffrn_reflns_limit_k_max 19
_diffrn_reflns_limit_k_min -19
_diffrn_reflns_limit_l_max 12
_diffrn_reflns_limit_l_min -12
_diffrn_reflns_number 12125
_diffrn_reflns_theta_full 27.57
_diffrn_reflns_theta_max 27.57
_diffrn_reflns_theta_min 2.48
_exptl_absorpt_coefficient_mu 7.541
_exptl_absorpt_correction_T_max 0.854
_exptl_absorpt_correction_T_min 0.608
_exptl_absorpt_correction_type numerical
_exptl_absorpt_process_details SHELTXPREP
_exptl_crystal_colour Colorless
_exptl_crystal_density_diffrn 2.807
_exptl_crystal_description Plate
_exptl_crystal_F_000 928
_exptl_crystal_size_max 0.085
_exptl_crystal_size_mid 0.056
_exptl_crystal_size_min 0.021
_refine_diff_density_max 1.724
_refine_diff_density_min -1.147
_refine_diff_density_rms 0.164
_refine_ls_extinction_method none
_refine_ls_goodness_of_fit_ref 1.069
_refine_ls_hydrogen_treatment none
_refine_ls_matrix_type full
_refine_ls_number_parameters 199
_refine_ls_number_reflns 2732
_refine_ls_number_restraints 12
_refine_ls_restrained_S_all 1.067
_refine_ls_R_factor_all 0.0322
_refine_ls_R_factor_gt 0.0262
_refine_ls_shift/su_max 0.001
_refine_ls_shift/su_mean 0.000
_refine_ls_structure_factor_coef Fsqd
_refine_ls_weighting_details 'calc w=1/[\s^2^(Fo^2^)+(0.0206P)^2^+5.0350P] where P=(Fo^2^+2Fc^2^)/3'
_refine_ls_weighting_scheme calc
_refine_ls_wR_factor_gt 0.0567
_refine_ls_wR_factor_ref 0.0591
_reflns_number_gt 2425
_reflns_number_total 2732
_reflns_threshold_expression >2sigma(I)
_cod_data_source_file ic302309z_si_002_03.cif
_cod_data_source_block PrBOBr
_cod_original_formula_sum 'B6 Br O13.50 Pr'
_cod_database_code 4333871

loop_
_symmetry_equiv_pos_as_xyz
'x, y, z'
'-x+1/2, y+1/2, -z+1/2'
'-x, -y, -z'
'x-1/2, -y-1/2, z-1/2'

loop_
_atom_site_label
_atom_site_type_symbol
_atom_site_fract_x
_atom_site_fract_y
_atom_site_fract_z
_atom_site_U_iso_or_equiv
_atom_site_adp_type
_atom_site_occupancy
_atom_site_symmetry_multiplicity
_atom_site_calc_flag
_atom_site_refinement_flags
Pr1 Pr -0.64691(3) 1.183096(14) 0.69882(2) 0.00526(7) Uani 1 1 d .
Br1 Br -0.57312(6) 1.37762(3) 0.67536(6) 0.02781(14) Uani 1 1 d .
O13 O -0.6582(3) 1.21989(18) 0.9532(3) 0.0067(6) Uani 1 1 d .
O12 O -0.6564(3) 1.21099(18) 0.4387(3) 0.0065(5) Uani 1 1 d .
O11 O -0.3618(3) 1.20757(19) 0.8159(3) 0.0073(6) Uani 1 1 d .
O10 O -0.1267(3) 1.27033(18) 0.6965(3) 0.0054(5) Uani 1 1 d .
O9 O -0.8898(3) 1.26628(19) 0.8425(3) 0.0081(6) Uani 1 1 d .
O8 O -0.3558(3) 1.19452(18) 0.5797(3) 0.0072(5) Uani 1 1 d .
O7 O -0.8945(3) 1.24680(18) 0.5496(3) 0.0063(5) Uani 1 1 d .
O6 O -0.1635(3) 1.10885(19) 0.7153(3) 0.0117(6) Uani 1 1 d .
O5 O -0.5202(4) 1.03648(19) 0.8199(3) 0.0104(6) Uani 1 1 d .
O4 O -0.4664(3) 0.90594(18) 0.6906(3) 0.0080(6) Uani 1 1 d .
O3 O -0.4866(3) 0.89501(18) 0.9305(3) 0.0069(5) Uani 1 1 d .
O2 O -0.8564(4) 1.0863(2) 0.7917(4) 0.0300(9) Uani 1 1 d .
B6 B -0.4916(5) 0.9449(3) 0.8136(5) 0.0070(8) Uani 1 1 d .
O1 O -0.6716(6) 1.0443(2) 0.5532(3) 0.0369(11) Uani 1 1 d .
B5 B -0.2498(5) 1.1920(3) 0.7014(4) 0.0047(8) Uani 1 1 d .
B4 B -0.5473(5) 1.2013(3) 1.0663(5) 0.0059(8) Uani 1 1 d .
B3 B -0.8071(5) 1.2513(3) 0.4312(4) 0.0054(8) Uani 1 1 d U
B2 B -0.5500(5) 1.1917(3) 0.3241(4) 0.0052(8) Uani 1 1 d U
B1 B -0.8051(5) 1.2652(3) 0.9620(5) 0.0062(8) Uani 1 1 d .
O1W O -0.9825(11) 0.9623(6) 0.5353(9) 0.045(2) Uani 0.50 1 d P

loop_
_atom_site_aniso_label
_atom_site_aniso_U_11
_atom_site_aniso_U_22
_atom_site_aniso_U_33
_atom_site_aniso_U_23
_atom_site_aniso_U_13
_atom_site_aniso_U_12
Pr1 0.00540(11) 0.00659(11) 0.00378(11) 0.00003(8) -0.00081(7) -0.00028(8)
Br1 0.0199(3) 0.0077(2) 0.0557(4) 0.0009(2) -0.0051(2) -0.00105(18)
O13 0.0041(13) 0.0119(14) 0.0040(13) -0.0004(11) -0.0008(11) 0.0005(11)
O12 0.0051(13) 0.0115(13) 0.0027(13) 0.0002(10) -0.0005(10) 0.0017(11)
O11 0.0065(13) 0.0121(14) 0.0033(13) -0.0005(11) 0.0015(11) -0.0036(11)
O10 0.0029(13) 0.0076(13) 0.0056(13) 0.0001(11) 0.0010(10) -0.0020(10)
O9 0.0034(13) 0.0148(15) 0.0061(13) 0.0025(11) -0.0021(11) -0.0004(11)
O8 0.0053(13) 0.0104(14) 0.0059(13) -0.0009(11) 0.0003(10) -0.0020(11)
O7 0.0054(13) 0.0095(13) 0.0041(13) 0.0014(11) -0.0002(10) 0.0013(11)
O6 0.0094(14) 0.0088(14) 0.0169(16) 0.0001(12) 0.0002(12) 0.0015(11)
O5 0.0187(16) 0.0063(13) 0.0062(14) -0.0001(11) -0.0021(12) 0.0032(11)
O4 0.0111(14) 0.0072(13) 0.0056(13) 0.0008(11) -0.0011(11) 0.0016(11)
O3 0.0084(13) 0.0060(13) 0.0062(13) -0.0005(10) -0.0004(11) 0.0013(10)
O2 0.0127(16) 0.0155(17) 0.062(3) 0.0057(17) 0.0073(17) -0.0022(14)
B6 0.005(2) 0.008(2) 0.008(2) -0.0009(17) -0.0009(16) -0.0002(16)
O1 0.087(3) 0.0112(17) 0.0123(18) -0.0016(14) -0.0096(19) -0.0029(19)
B5 0.0050(19) 0.0053(19) 0.0040(19) 0.0002(16) -0.0015(16) -0.0037(16)
B4 0.0045(19) 0.005(2) 0.008(2) -0.0019(16) -0.0002(16) -0.0023(15)
B3 0.0050(15) 0.0055(14) 0.0056(15) -0.0034(13) -0.0011(13) -0.0011(12)
B2 0.0047(14) 0.0072(15) 0.0038(15) -0.0010(13) -0.0022(12) 0.0016(13)
B1 0.0034(19) 0.008(2) 0.007(2) 0.0028(16) -0.0008(16) -0.0022(16)
O1W 0.046(5) 0.038(5) 0.052(6) 0.002(4) -0.018(4) -0.019(4)

loop_
_atom_type_symbol
_atom_type_description
_atom_type_scat_dispersion_real
_atom_type_scat_dispersion_imag
_atom_type_scat_source
B B 0.0013 0.0007 'International Tables Vol C Tables 4.2.6.8 and 6.1.1.4'
O O 0.0106 0.0060 'International Tables Vol C Tables 4.2.6.8 and 6.1.1.4'
Br Br -0.2901 2.4595 'International Tables Vol C Tables 4.2.6.8 and 6.1.1.4'
Pr Pr -0.2180 2.8214 'International Tables Vol C Tables 4.2.6.8 and 6.1.1.4'

loop_
_geom_angle_atom_site_label_1
_geom_angle_atom_site_label_2
_geom_angle_atom_site_label_3
_geom_angle
_geom_angle_site_symmetry_1
_geom_angle_site_symmetry_3
O2 Pr1 O1 70.99(14) . .
O2 Pr1 O13 74.26(12) . .
O1 Pr1 O13 136.69(10) . .
O2 Pr1 O12 116.74(12) . .
O1 Pr1 O12 64.24(10) . .
O13 Pr1 O12 158.23(9) . .
O2 Pr1 O11 122.89(11) . .
O1 Pr1 O11 115.77(12) . .
O13 Pr1 O11 64.75(8) . .
O12 Pr1 O11 115.95(8) . .
O2 Pr1 O8 147.10(10) . .
O1 Pr1 O8 82.54(12) . .
O13 Pr1 O8 116.92(9) . .
O12 Pr1 O8 65.01(8) . .
O11 Pr1 O8 52.66(8) . .
O2 Pr1 O7 83.43(11) . .
O1 Pr1 O7 85.18(11) . .
O13 Pr1 O7 115.75(8) . .
O12 Pr1 O7 51.57(8) . .
O11 Pr1 O7 149.72(8) . .
O8 Pr1 O7 114.11(8) . .
O2 Pr1 O5 67.70(11) . .
O1 Pr1 O5 67.74(11) . .
O13 Pr1 O5 75.70(9) . .
O12 Pr1 O5 125.31(8) . .
O11 Pr1 O5 64.97(9) . .
O8 Pr1 O5 84.59(9) . .
O7 Pr1 O5 145.22(9) . .
O2 Pr1 O9 63.77(10) . .
O1 Pr1 O9 127.47(13) . .
O13 Pr1 O9 50.93(8) . .
O12 Pr1 O9 114.84(8) . .
O11 Pr1 O9 110.59(8) . .
O8 Pr1 O9 148.20(8) . .
O7 Pr1 O9 65.04(8) . .
O5 Pr1 O9 114.42(9) . .
O2 Pr1 Br1 138.99(8) . .
O1 Pr1 Br1 140.30(8) . .
O13 Pr1 Br1 82.92(6) . .
O12 Pr1 Br1 76.87(6) . .
O11 Pr1 Br1 73.66(6) . .
O8 Pr1 Br1 73.81(6) . .
O7 Pr1 Br1 76.37(6) . .
O5 Pr1 Br1 138.36(7) . .
O9 Pr1 Br1 75.36(6) . .
O2 Pr1 B3 102.72(13) . .
O1 Pr1 B3 75.50(12) . .
O13 Pr1 B3 138.01(10) . .
O12 Pr1 B3 25.77(10) . .
O11 Pr1 B3 134.36(10) . .
O8 Pr1 B3 88.69(10) . .
O7 Pr1 B3 26.03(9) . .
O5 Pr1 B3 143.17(10) . .
O9 Pr1 B3 89.43(10) . .
Br1 Pr1 B3 72.59(8) . .
B1 O13 B4 125.6(3) . .
B1 O13 Pr1 101.5(2) . .
B4 O13 Pr1 133.0(2) . .
B3 O12 B2 125.5(3) . .
B3 O12 Pr1 98.5(2) . .
B2 O12 Pr1 136.0(2) . .
B3 O11 B5 120.5(3) 4_686 .
B3 O11 Pr1 135.9(2) 4_686 .
B5 O11 Pr1 101.0(2) . .
B4 O10 B2 115.4(3) 4_685 4_686
B4 O10 B5 121.5(3) 4_685 .
B2 O10 B5 121.6(3) 4_686 .
B1 O9 B2 124.3(3) . 4_586
B1 O9 Pr1 94.4(2) . .
B2 O9 Pr1 141.1(2) 4_586 .
B1 O8 B5 121.5(3) 4_685 .
B1 O8 Pr1 132.4(2) 4_685 .
B5 O8 Pr1 99.2(2) . .
B3 O7 B4 120.7(3) . 4_585
B3 O7 Pr1 95.4(2) . .
B4 O7 Pr1 139.6(2) 4_585 .
B6 O5 Pr1 147.4(3) . .
B6 O4 B2 121.6(3) . 3_476
B6 O3 B4 123.6(3) . 3_477
O4 B6 O3 121.1(4) . .
O4 B6 O5 119.0(4) . .
O3 B6 O5 119.9(4) . .
O6 B5 O11 111.6(3) . .
O6 B5 O8 112.8(3) . .
O11 B5 O8 104.9(3) . .
O6 B5 O10 109.7(3) . .
O11 B5 O10 108.1(3) . .
O8 B5 O10 109.7(3) . .
O3 B4 O13 108.6(3) 3_477 .
O3 B4 O7 110.9(3) 3_477 4_686
O13 B4 O7 109.7(3) . 4_686
O3 B4 O10 109.8(3) 3_477 4_586
O13 B4 O10 109.4(3) . 4_586
O7 B4 O10 108.4(3) 4_686 4_586
O11 B3 O12 122.2(3) 4_585 .
O11 B3 O7 124.2(4) 4_585 .
O12 B3 O7 113.6(3) . .
O11 B3 Pr1 171.2(3) 4_585 .
O12 B3 Pr1 55.74(19) . .
O7 B3 Pr1 58.61(19) . .
O12 B2 O9 110.8(3) . 4_685
O12 B2 O4 109.0(3) . 3_476
O9 B2 O4 110.7(3) 4_685 3_476
O12 B2 O10 109.1(3) . 4_585
O9 B2 O10 108.2(3) 4_685 4_585
O4 B2 O10 108.9(3) 3_476 4_585
O9 B1 O8 125.0(4) . 4_586
O9 B1 O13 112.9(4) . .
O8 B1 O13 122.0(4) 4_586 .

loop_
_geom_bond_atom_site_label_1
_geom_bond_atom_site_label_2
_geom_bond_distance
_geom_bond_site_symmetry_2
Pr1 O2 2.409(3) .
Pr1 O1 2.515(3) .
Pr1 O13 2.565(3) .
Pr1 O12 2.595(3) .
Pr1 O11 2.612(3) .
Pr1 O8 2.651(3) .
Pr1 O7 2.663(3) .
Pr1 O5 2.683(3) .
Pr1 O9 2.728(3) .
Pr1 Br1 2.9537(7) .
Pr1 B3 3.106(4) .
O13 B1 1.374(5) .
O13 B4 1.458(5) .
O12 B3 1.365(5) .
O12 B2 1.453(5) .
O11 B3 1.362(5) 4_686
O11 B5 1.471(5) .
O10 B4 1.498(5) 4_685
O10 B2 1.510(5) 4_686
O10 B5 1.533(5) .
O9 B1 1.362(5) .
O9 B2 1.454(5) 4_586
O8 B1 1.369(5) 4_685
O8 B5 1.474(5) .
O7 B3 1.369(5) .
O7 B4 1.471(5) 4_585
O6 B5 1.425(5) .
O5 B6 1.378(5) .
O4 B6 1.358(5) .
O4 B2 1.461(5) 3_476
O3 B6 1.369(5) .
O3 B4 1.453(5) 3_477
B4 O3 1.453(5) 3_477
B4 O7 1.471(5) 4_686
B4 O10 1.498(5) 4_586
B3 O11 1.362(5) 4_585
B2 O9 1.454(5) 4_685
B2 O4 1.461(5) 3_476
B2 O10 1.510(5) 4_585
B1 O8 1.369(5) 4_586
O1W O1W 1.346(17) 3_376
